data_1519852
loop_
_publ_author_name
'Pandit, Palash'
'Yamamoto, Koji'
'Nakamura, Toshikazu'
'Nishimura, Katsuyuki'
'Kurashige, Yuki'
'Yanai, Takeshi'
'Nakamura, Go'
'Masaoka, Shigeyuki'
'Furukawa, Ko'
'Yakiyama, Yumi'
'Kawano, Masaki'
'Higashibayashi, Shuhei'

_publ_section_title
;
 Acid/base-regulated reversible electron transfer disproportionation of
 N--N linked bicarbazole and biacridine derivatives
;
_journal_issue 7
_journal_name_full 'Chem. Sci.'
_journal_page_first 4160
_journal_paper_doi 10.1039/C5SC00946D
_journal_volume 6
_journal_year 2015
_chemical_formula_moiety 'C40 H46 N2'
_chemical_formula_sum 'C40 H46 N2'
_chemical_formula_weight 554.79
_chemical_name_systematic 3,3',6,6'-Tetra-tert-butyl-1,1',9,9'-bicarbazole
_space_group_IT_number 14
_symmetry_cell_setting monoclinic
_symmetry_space_group_name_Hall '-P 2ybc'
_symmetry_space_group_name_H-M 'P 1 21/c 1'
_atom_sites_solution_hydrogens geom
_atom_sites_solution_primary direct
_atom_sites_solution_secondary difmap
_audit_creation_method SHELXL-97
_audit_update_record
;
2014-09-18 deposited with the CCDC.
2015-04-15 downloaded from the CCDC.
;
_cell_angle_alpha 90.00
_cell_angle_beta 98.7640(10)
_cell_angle_gamma 90.00
_cell_formula_units_Z 4
_cell_length_a 10.7010(2)
_cell_length_b 27.6694(5)
_cell_length_c 11.1215(3)
_cell_measurement_reflns_used 23117
_cell_measurement_temperature 123(2)
_cell_measurement_theta_max 54.96
_cell_measurement_theta_min 6.45
_cell_volume 3254.52(12)
_computing_structure_refinement 'SHELXL-97 (Sheldrick, 2008)'
_diffrn_ambient_temperature 123(2)
_diffrn_measured_fraction_theta_full 0.998
_diffrn_measured_fraction_theta_max 0.998
_diffrn_measurement_device_type 'Rigaku RAXIS-RAPID'
_diffrn_measurement_method '\w scans'
_diffrn_radiation_monochromator graphite
_diffrn_radiation_source 'fine-focus sealed tube'
_diffrn_radiation_type MoK\a
_diffrn_radiation_wavelength 0.71073
_diffrn_reflns_av_R_equivalents 0.0228
_diffrn_reflns_av_sigmaI/netI 0.0186
_diffrn_reflns_limit_h_max 12
_diffrn_reflns_limit_h_min -12
_diffrn_reflns_limit_k_max 33
_diffrn_reflns_limit_k_min -33
_diffrn_reflns_limit_l_max 13
_diffrn_reflns_limit_l_min -13
_diffrn_reflns_number 25932
_diffrn_reflns_theta_full 25.35
_diffrn_reflns_theta_max 25.35
_diffrn_reflns_theta_min 3.23
_exptl_absorpt_coefficient_mu 0.065
_exptl_absorpt_correction_T_max 0.9987
_exptl_absorpt_correction_T_min 0.9683
_exptl_absorpt_correction_type multi-scan
_exptl_crystal_colour yellow
_exptl_crystal_density_diffrn 1.132
_exptl_crystal_density_method 'not measured'
_exptl_crystal_description platet
_exptl_crystal_F_000 1200
_exptl_crystal_preparation Luminescent
_exptl_crystal_recrystallization_method 'Re-crystallisation from solvent: hexane'
_exptl_crystal_size_max 0.50
_exptl_crystal_size_mid 0.20
_exptl_crystal_size_min 0.02
_refine_diff_density_max 0.190
_refine_diff_density_min -0.169
_refine_diff_density_rms 0.034
_refine_ls_extinction_method none
_refine_ls_goodness_of_fit_ref 1.069
_refine_ls_hydrogen_treatment mixed
_refine_ls_matrix_type full
_refine_ls_number_parameters 462
_refine_ls_number_reflns 5933
_refine_ls_number_restraints 0
_refine_ls_restrained_S_all 1.069
_refine_ls_R_factor_all 0.0510
_refine_ls_R_factor_gt 0.0413
_refine_ls_shift/su_max 0.000
_refine_ls_shift/su_mean 0.000
_refine_ls_structure_factor_coef Fsqd
_refine_ls_weighting_details 'calc w=1/[\s^2^(Fo^2^)+(0.0603P)^2^+0.6461P] where P=(Fo^2^+2Fc^2^)/3'
_refine_ls_weighting_scheme calc
_refine_ls_wR_factor_gt 0.1080
_refine_ls_wR_factor_ref 0.1137
_reflns_number_gt 4842
_reflns_number_total 5933
_reflns_threshold_expression >2\s(I)
_cod_data_source_file c5sc00946d2.cif
_cod_data_source_block p21-2-2
_cod_depositor_comments 'Adding full bibliography for 1519852--1519855.cif.'
_cod_original_sg_symbol_H-M 'P 21/c'
_cod_database_code 1519852

loop_
_symmetry_equiv_pos_as_xyz
'x, y, z'
'-x, y+1/2, -z+1/2'
'-x, -y, -z'
'x, -y-1/2, z-1/2'

loop_
_atom_site_label
_atom_site_type_symbol
_atom_site_fract_x
_atom_site_fract_y
_atom_site_fract_z
_atom_site_U_iso_or_equiv
_atom_site_adp_type
_atom_site_occupancy
_atom_site_symmetry_multiplicity
_atom_site_calc_flag
_atom_site_refinement_flags
_atom_site_disorder_assembly
_atom_site_disorder_group
N2 N 0.80956(10) 0.03247(4) 0.45505(10) 0.0273(2) Uani 1 1 d . . .
N1 N 0.70531(10) 0.02881(4) 0.51764(10) 0.0300(3) Uani 1 1 d . . .
C14 C 0.79062(11) 0.12244(4) 0.45078(11) 0.0254(3) Uani 1 1 d . . .
C13 C 0.84660(11) 0.07861(4) 0.42518(11) 0.0249(3) Uani 1 1 d . . .
C16 C 0.94070(12) 0.16253(4) 0.33637(11) 0.0257(3) Uani 1 1 d . . .
C24 C 0.86125(11) -0.00102(5) 0.38247(11) 0.0270(3) Uani 1 1 d . . .
C15 C 0.84092(12) 0.16387(5) 0.40663(11) 0.0264(3) Uani 1 1 d . . .
C37 C 1.06367(14) -0.07831(5) 0.13152(12) 0.0332(3) Uani 1 1 d . . .
C2 C 0.67883(12) 0.11846(4) 0.51290(12) 0.0269(3) Uani 1 1 d . . .
C18 C 0.93748(12) 0.07511(4) 0.34803(11) 0.0250(3) Uani 1 1 d . . .
C21 C 0.99707(12) -0.04982(5) 0.22194(11) 0.0282(3) Uani 1 1 d . . .
C5 C 0.48995(12) 0.10048(5) 0.66040(13) 0.0317(3) Uani 1 1 d . . .
C3 C 0.60854(12) 0.15567(5) 0.55306(12) 0.0282(3) Uani 1 1 d . . .
C17 C 0.98659(12) 0.11788(5) 0.30598(11) 0.0258(3) Uani 1 1 d . . .
C25 C 0.44023(13) 0.19089(5) 0.66608(13) 0.0330(3) Uani 1 1 d . . .
C19 C 0.94729(12) 0.02415(4) 0.32076(11) 0.0258(3) Uani 1 1 d . . .
C33 C 0.98755(13) 0.21024(5) 0.28825(12) 0.0292(3) Uani 1 1 d . . .
C23 C 0.83985(13) -0.05022(5) 0.36201(13) 0.0325(3) Uani 1 1 d . . .
C1 C 0.64561(12) 0.07148(5) 0.54288(12) 0.0287(3) Uani 1 1 d . . .
C11 C 0.71868(13) -0.05384(5) 0.62069(14) 0.0333(3) Uani 1 1 d . . .
C10 C 0.66539(13) -0.08086(5) 0.70477(15) 0.0380(3) Uani 1 1 d . . .
C6 C 0.55872(12) 0.06185(5) 0.62123(13) 0.0307(3) Uani 1 1 d . . .
C22 C 0.90817(13) -0.07333(5) 0.28280(13) 0.0335(3) Uani 1 1 d . . .
C4 C 0.51189(12) 0.14736(5) 0.62422(12) 0.0292(3) Uani 1 1 d . . .
C20 C 1.01544(12) -0.00068(5) 0.24221(11) 0.0270(3) Uani 1 1 d . . .
C12 C 0.67199(12) -0.00744(5) 0.59435(13) 0.0311(3) Uani 1 1 d . . .
C9 C 0.56638(13) -0.06399(5) 0.76379(15) 0.0402(4) Uani 1 1 d . A .
C34 C 1.10307(14) 0.20324(5) 0.22489(13) 0.0358(3) Uani 1 1 d . . .
H34A H 1.1722 0.1893 0.2823 0.054 Uiso 1 1 calc R . .
H34B H 1.1296 0.2345 0.1962 0.054 Uiso 1 1 calc R . .
H34C H 1.0816 0.1814 0.1555 0.054 Uiso 1 1 calc R . .
C7 C 0.57464(12) 0.01125(5) 0.65415(14) 0.0331(3) Uani 1 1 d . . .
C38 C 1.13795(16) -0.12088(5) 0.19549(14) 0.0436(4) Uani 1 1 d . . .
H38A H 1.2064 -0.1086 0.2564 0.065 Uiso 1 1 calc R . .
H38B H 1.1738 -0.1403 0.1354 0.065 Uiso 1 1 calc R . .
H38C H 1.0811 -0.1410 0.2356 0.065 Uiso 1 1 calc R . .
C39 C 1.15532(15) -0.04675(6) 0.07343(14) 0.0425(4) Uani 1 1 d . . .
H39A H 1.1085 -0.0205 0.0276 0.064 Uiso 1 1 calc R . .
H39B H 1.1974 -0.0664 0.0182 0.064 Uiso 1 1 calc R . .
H39C H 1.2188 -0.0331 0.1372 0.064 Uiso 1 1 calc R . .
C8 C 0.52165(13) -0.01755(5) 0.73636(15) 0.0385(4) Uani 1 1 d . . .
C35 C 1.02427(16) 0.24583(5) 0.39372(14) 0.0445(4) Uani 1 1 d . . .
H35A H 1.0889 0.2311 0.4547 0.067 Uiso 1 1 calc R . .
H35B H 0.9495 0.2536 0.4311 0.067 Uiso 1 1 calc R . .
H35C H 1.0579 0.2755 0.3627 0.067 Uiso 1 1 calc R . .
C36 C 0.88096(15) 0.23227(6) 0.19646(15) 0.0471(4) Uani 1 1 d . . .
H36A H 0.9107 0.2623 0.1636 0.071 Uiso 1 1 calc R . .
H36B H 0.8080 0.2392 0.2373 0.071 Uiso 1 1 calc R . .
H36C H 0.8561 0.2093 0.1299 0.071 Uiso 1 1 calc R . .
C40 C 0.96350(17) -0.09834(6) 0.02993(13) 0.0468(4) Uani 1 1 d . . .
H40A H 0.9091 -0.1213 0.0647 0.070 Uiso 1 1 calc R . .
H40B H 1.0055 -0.1148 -0.0309 0.070 Uiso 1 1 calc R . .
H40C H 0.9121 -0.0717 -0.0087 0.070 Uiso 1 1 calc R . .
C26 C 0.39320(17) 0.22335(6) 0.55773(16) 0.0522(4) Uani 1 1 d . . .
H26A H 0.3411 0.2044 0.4946 0.078 Uiso 1 1 calc R . .
H26B H 0.4657 0.2368 0.5249 0.078 Uiso 1 1 calc R . .
H26C H 0.3425 0.2497 0.5841 0.078 Uiso 1 1 calc R . .
C27 C 0.52950(18) 0.21968(8) 0.75967(19) 0.0696(6) Uani 1 1 d . . .
H27A H 0.4840 0.2471 0.7879 0.104 Uiso 1 1 calc R . .
H27B H 0.6009 0.2316 0.7223 0.104 Uiso 1 1 calc R . .
H27C H 0.5610 0.1988 0.8289 0.104 Uiso 1 1 calc R . .
C29 C 0.51648(14) -0.09433(5) 0.86243(17) 0.0457(4) Uani 1 1 d . . .
C28 C 0.32542(17) 0.17540(6) 0.7225(2) 0.0635(6) Uani 1 1 d . . .
H28A H 0.2661 0.1579 0.6618 0.095 Uiso 1 1 calc R . .
H28B H 0.2837 0.2040 0.7497 0.095 Uiso 1 1 calc R . .
H28C H 0.3526 0.1542 0.7922 0.095 Uiso 1 1 calc R . .
C30A C 0.3810(7) -0.07995(19) 0.8701(6) 0.0450(14) Uani 0.477(4) 1 d P A 1
H30A H 0.3456 -0.1021 0.9249 0.068 Uiso 0.477(4) 1 calc PR A 1
H30B H 0.3305 -0.0816 0.7890 0.068 Uiso 0.477(4) 1 calc PR A 1
H30C H 0.3794 -0.0469 0.9015 0.068 Uiso 0.477(4) 1 calc PR A 1
C31A C 0.6053(4) -0.0932(2) 0.9616(4) 0.0689(17) Uani 0.477(4) 1 d P A 1
H31A H 0.6211 -0.0597 0.9877 0.103 Uiso 0.477(4) 1 calc PR A 1
H31B H 0.6836 -0.1076 0.9423 0.103 Uiso 0.477(4) 1 calc PR A 1
H31C H 0.5760 -0.1117 1.0272 0.103 Uiso 0.477(4) 1 calc PR A 1
C32A C 0.4960(4) -0.14944(11) 0.8023(4) 0.0493(11) Uani 0.477(4) 1 d P A 1
H32A H 0.5776 -0.1622 0.7871 0.074 Uiso 0.477(4) 1 calc PR A 1
H32B H 0.4376 -0.1478 0.7255 0.074 Uiso 0.477(4) 1 calc PR A 1
H32C H 0.4609 -0.1708 0.8591 0.074 Uiso 0.477(4) 1 calc PR A 1
C32B C 0.5834(3) -0.14252(10) 0.8948(3) 0.0445(10) Uani 0.523(4) 1 d P A 2
H32D H 0.6732 -0.1366 0.9238 0.067 Uiso 0.523(4) 1 calc PR A 2
H32E H 0.5746 -0.1632 0.8225 0.067 Uiso 0.523(4) 1 calc PR A 2
H32F H 0.5451 -0.1586 0.9588 0.067 Uiso 0.523(4) 1 calc PR A 2
C31B C 0.5463(4) -0.06540(12) 0.9998(3) 0.0454(9) Uani 0.523(4) 1 d P A 2
H31D H 0.5155 -0.0852 1.0622 0.068 Uiso 0.523(4) 1 calc PR A 2
H31E H 0.5030 -0.0341 0.9941 0.068 Uiso 0.523(4) 1 calc PR A 2
H31F H 0.6376 -0.0603 1.0218 0.068 Uiso 0.523(4) 1 calc PR A 2
C30B C 0.3794(6) -0.0995(2) 0.8428(5) 0.0456(12) Uani 0.523(4) 1 d P A 2
H30D H 0.3531 -0.1166 0.9121 0.068 Uiso 0.523(4) 1 calc PR A 2
H30E H 0.3528 -0.1180 0.7682 0.068 Uiso 0.523(4) 1 calc PR A 2
H30F H 0.3400 -0.0675 0.8351 0.068 Uiso 0.523(4) 1 calc PR A 2
H20 H 1.0748(13) 0.0178(5) 0.1993(12) 0.028(4) Uiso 1 1 d . . .
H11 H 0.7892(14) -0.0661(5) 0.5865(13) 0.033(4) Uiso 1 1 d . . .
H17 H 1.0518(13) 0.1168(5) 0.2521(12) 0.026(3) Uiso 1 1 d . . .
H23 H 0.7764(13) -0.0676(5) 0.3987(13) 0.031(4) Uiso 1 1 d . . .
H5 H 0.4309(14) 0.0944(5) 0.7161(13) 0.033(4) Uiso 1 1 d . . .
H3 H 0.6313(13) 0.1900(5) 0.5349(13) 0.035(4) Uiso 1 1 d . . .
H15 H 0.8013(13) 0.1960(5) 0.4190(13) 0.034(4) Uiso 1 1 d . . .
H10 H 0.7012(14) -0.1134(6) 0.7238(14) 0.041(4) Uiso 1 1 d . . .
H22 H 0.8922(14) -0.1081(6) 0.2672(14) 0.041(4) Uiso 1 1 d . . .
H8 H 0.4561(14) -0.0041(5) 0.7777(14) 0.039(4) Uiso 1 1 d . . .

loop_
_atom_site_aniso_label
_atom_site_aniso_U_11
_atom_site_aniso_U_22
_atom_site_aniso_U_33
_atom_site_aniso_U_23
_atom_site_aniso_U_13
_atom_site_aniso_U_12
N2 0.0275(5) 0.0238(5) 0.0330(6) -0.0010(4) 0.0119(5) -0.0012(4)
N1 0.0265(5) 0.0250(6) 0.0413(6) 0.0009(5) 0.0140(5) 0.0001(4)
C14 0.0271(6) 0.0264(6) 0.0229(6) -0.0016(5) 0.0047(5) 0.0006(5)
C13 0.0269(6) 0.0243(6) 0.0234(6) 0.0004(5) 0.0034(5) -0.0013(5)
C16 0.0302(6) 0.0262(6) 0.0212(6) -0.0004(5) 0.0052(5) -0.0009(5)
C24 0.0264(6) 0.0265(7) 0.0283(6) -0.0030(5) 0.0048(5) 0.0011(5)
C15 0.0309(7) 0.0237(6) 0.0251(6) -0.0009(5) 0.0059(5) 0.0013(5)
C37 0.0464(8) 0.0281(7) 0.0254(7) -0.0049(5) 0.0062(6) 0.0046(6)
C2 0.0267(6) 0.0267(7) 0.0276(6) 0.0016(5) 0.0051(5) 0.0005(5)
C18 0.0280(6) 0.0257(6) 0.0215(6) -0.0021(5) 0.0040(5) 0.0008(5)
C21 0.0321(7) 0.0278(7) 0.0241(6) -0.0034(5) 0.0019(5) 0.0020(5)
C5 0.0246(6) 0.0316(7) 0.0410(8) 0.0036(6) 0.0117(6) 0.0018(5)
C3 0.0288(6) 0.0255(7) 0.0307(7) 0.0012(5) 0.0056(5) 0.0012(5)
C17 0.0293(6) 0.0277(7) 0.0211(6) -0.0009(5) 0.0066(5) -0.0006(5)
C25 0.0328(7) 0.0285(7) 0.0405(8) 0.0009(6) 0.0143(6) 0.0032(6)
C19 0.0285(6) 0.0257(6) 0.0230(6) -0.0015(5) 0.0035(5) -0.0001(5)
C33 0.0372(7) 0.0250(7) 0.0279(7) 0.0001(5) 0.0128(6) -0.0015(5)
C23 0.0311(7) 0.0271(7) 0.0405(8) -0.0026(6) 0.0092(6) -0.0039(6)
C1 0.0254(6) 0.0258(7) 0.0357(7) -0.0006(5) 0.0071(5) 0.0021(5)
C11 0.0271(7) 0.0266(7) 0.0488(8) 0.0006(6) 0.0142(6) 0.0024(6)
C10 0.0306(7) 0.0264(7) 0.0602(10) 0.0057(7) 0.0169(7) 0.0024(6)
C6 0.0247(6) 0.0272(7) 0.0417(8) 0.0025(6) 0.0099(6) -0.0003(5)
C22 0.0364(7) 0.0261(7) 0.0379(8) -0.0062(6) 0.0055(6) -0.0025(6)
C4 0.0262(6) 0.0283(7) 0.0339(7) 0.0013(5) 0.0074(5) 0.0021(5)
C20 0.0314(7) 0.0274(7) 0.0226(6) -0.0012(5) 0.0053(5) 0.0003(5)
C12 0.0265(6) 0.0263(7) 0.0426(8) 0.0016(6) 0.0118(6) -0.0030(5)
C9 0.0320(7) 0.0288(7) 0.0646(10) 0.0075(7) 0.0227(7) 0.0007(6)
C34 0.0429(8) 0.0280(7) 0.0398(8) -0.0029(6) 0.0170(6) -0.0069(6)
C7 0.0253(6) 0.0263(7) 0.0497(8) 0.0019(6) 0.0121(6) 0.0007(5)
C38 0.0579(9) 0.0384(8) 0.0355(8) -0.0022(6) 0.0096(7) 0.0149(7)
C39 0.0563(9) 0.0387(8) 0.0366(8) -0.0086(6) 0.0205(7) 0.0065(7)
C8 0.0298(7) 0.0296(7) 0.0612(10) 0.0054(7) 0.0230(7) 0.0023(6)
C35 0.0625(10) 0.0324(8) 0.0438(9) -0.0095(6) 0.0248(8) -0.0123(7)
C36 0.0478(9) 0.0472(9) 0.0485(9) 0.0211(7) 0.0142(7) 0.0050(7)
C40 0.0703(11) 0.0376(8) 0.0300(8) -0.0079(6) -0.0006(7) 0.0000(8)
C26 0.0621(10) 0.0412(9) 0.0566(10) 0.0087(8) 0.0196(8) 0.0245(8)
C27 0.0583(11) 0.0740(13) 0.0749(13) -0.0416(11) 0.0054(10) 0.0131(10)
C29 0.0369(8) 0.0336(8) 0.0715(11) 0.0174(8) 0.0237(8) 0.0039(6)
C28 0.0619(11) 0.0371(9) 0.1050(16) 0.0172(9) 0.0561(11) 0.0191(8)
C30A 0.043(2) 0.044(3) 0.055(4) 0.016(2) 0.029(3) 0.001(3)
C31A 0.050(2) 0.116(5) 0.039(2) 0.034(3) -0.0009(18) -0.016(3)
C32A 0.059(2) 0.0293(17) 0.068(3) 0.0136(16) 0.036(2) 0.0024(15)
C32B 0.057(2) 0.0295(15) 0.053(2) 0.0088(13) 0.0271(17) 0.0001(13)
C31B 0.067(2) 0.0400(17) 0.0290(15) 0.0030(13) 0.0065(15) -0.0015(16)
C30B 0.0376(19) 0.061(4) 0.038(2) 0.017(2) 0.0065(18) -0.009(3)

loop_
_atom_type_symbol
_atom_type_description
_atom_type_scat_dispersion_real
_atom_type_scat_dispersion_imag
_atom_type_scat_source
C C 0.0033 0.0016 'International Tables Vol C Tables 4.2.6.8 and 6.1.1.4'
H H 0.0000 0.0000 'International Tables Vol C Tables 4.2.6.8 and 6.1.1.4'
N N 0.0061 0.0033 'International Tables Vol C Tables 4.2.6.8 and 6.1.1.4'

loop_
_geom_angle_atom_site_label_1
_geom_angle_atom_site_label_2
_geom_angle_atom_site_label_3
_geom_angle
C13 N2 C24 108.55(10)
C13 N2 N1 117.43(10)
C24 N2 N1 130.71(10)
C1 N1 C12 108.55(11)
C1 N1 N2 117.53(10)
C12 N1 N2 130.50(10)
C15 C14 C13 116.25(11)
C15 C14 C2 127.87(11)
C13 C14 C2 115.68(11)
N2 C13 C18 109.49(11)
N2 C13 C14 126.82(12)
C18 C13 C14 123.02(11)
C17 C16 C15 118.78(12)
C17 C16 C33 122.18(11)
C15 C16 C33 118.88(11)
C23 C24 N2 132.27(12)
C23 C24 C19 120.34(12)
N2 C24 C19 107.37(11)
C14 C15 C16 122.63(12)
C14 C15 H15 119.2(8)
C16 C15 H15 118.0(8)
C39 C37 C38 108.32(12)
C39 C37 C21 112.03(11)
C38 C37 C21 110.48(11)
C39 C37 C40 108.41(12)
C38 C37 C40 108.55(12)
C21 C37 C40 108.97(12)
C3 C2 C1 116.22(12)
C3 C2 C14 127.85(12)
C1 C2 C14 115.74(11)
C13 C18 C17 118.55(11)
C13 C18 C19 106.01(11)
C17 C18 C19 135.05(12)
C20 C21 C22 117.65(12)
C20 C21 C37 122.76(12)
C22 C21 C37 119.50(12)
C4 C5 C6 120.09(12)
C4 C5 H5 120.3(9)
C6 C5 H5 119.5(9)
C2 C3 C4 122.54(12)
C2 C3 H3 118.3(8)
C4 C3 H3 119.0(8)
C16 C17 C18 120.28(12)
C16 C17 H17 119.0(8)
C18 C17 H17 120.7(8)
C28 C25 C26 107.53(13)
C28 C25 C27 109.06(15)
C26 C25 C27 109.17(14)
C28 C25 C4 112.00(12)
C26 C25 C4 109.99(12)
C27 C25 C4 109.04(12)
C20 C19 C24 120.08(12)
C20 C19 C18 131.99(12)
C24 C19 C18 107.72(11)
C34 C33 C36 108.38(11)
C34 C33 C35 107.64(11)
C36 C33 C35 109.31(12)
C34 C33 C16 112.46(11)
C36 C33 C16 108.89(11)
C35 C33 C16 110.11(11)
C22 C23 C24 117.76(13)
C22 C23 H23 120.6(8)
C24 C23 H23 121.6(8)
N1 C1 C6 109.54(11)
N1 C1 C2 126.75(12)
C6 C1 C2 122.95(12)
C10 C11 C12 117.90(13)
C10 C11 H11 120.5(9)
C12 C11 H11 121.5(9)
C11 C10 C9 123.49(13)
C11 C10 H10 116.7(9)
C9 C10 H10 119.8(9)
C1 C6 C5 118.66(12)
C1 C6 C7 106.18(11)
C5 C6 C7 134.70(13)
C23 C22 C21 123.62(13)
C23 C22 H22 117.9(9)
C21 C22 H22 118.5(9)
C5 C4 C3 118.99(12)
C5 C4 C25 122.00(12)
C3 C4 C25 118.89(11)
C21 C20 C19 120.52(12)
C21 C20 H20 120.9(8)
C19 C20 H20 118.6(8)
C11 C12 N1 132.32(12)
C11 C12 C7 120.25(12)
N1 C12 C7 107.39(11)
C8 C9 C10 117.57(13)
C8 C9 C29 121.03(13)
C10 C9 C29 121.24(13)
C33 C34 H34A 109.5
C33 C34 H34B 109.5
H34A C34 H34B 109.5
C33 C34 H34C 109.5
H34A C34 H34C 109.5
H34B C34 H34C 109.5
C8 C7 C12 120.01(12)
C8 C7 C6 132.23(13)
C12 C7 C6 107.48(12)
C37 C38 H38A 109.5
C37 C38 H38B 109.5
H38A C38 H38B 109.5
C37 C38 H38C 109.5
H38A C38 H38C 109.5
H38B C38 H38C 109.5
C37 C39 H39A 109.5
C37 C39 H39B 109.5
H39A C39 H39B 109.5
C37 C39 H39C 109.5
H39A C39 H39C 109.5
H39B C39 H39C 109.5
C9 C8 C7 120.73(13)
C9 C8 H8 120.1(9)
C7 C8 H8 119.1(9)
C33 C35 H35A 109.5
C33 C35 H35B 109.5
H35A C35 H35B 109.5
C33 C35 H35C 109.5
H35A C35 H35C 109.5
H35B C35 H35C 109.5
C33 C36 H36A 109.5
C33 C36 H36B 109.5
H36A C36 H36B 109.5
C33 C36 H36C 109.5
H36A C36 H36C 109.5
H36B C36 H36C 109.5
C37 C40 H40A 109.5
C37 C40 H40B 109.5
H40A C40 H40B 109.5
C37 C40 H40C 109.5
H40A C40 H40C 109.5
H40B C40 H40C 109.5
C25 C26 H26A 109.5
C25 C26 H26B 109.5
H26A C26 H26B 109.5
C25 C26 H26C 109.5
H26A C26 H26C 109.5
H26B C26 H26C 109.5
C25 C27 H27A 109.5
C25 C27 H27B 109.5
H27A C27 H27B 109.5
C25 C27 H27C 109.5
H27A C27 H27C 109.5
H27B C27 H27C 109.5
C31A C29 C30B 134.1(3)
C31A C29 C30A 120.7(4)
C30B C29 C30A 23.9(2)
C31A C29 C32B 65.1(3)
C30B C29 C32B 111.9(3)
C30A C29 C32B 129.2(3)
C31A C29 C9 107.1(2)
C30B C29 C9 113.4(3)
C30A C29 C9 109.6(3)
C32B C29 C9 116.23(16)
C31A C29 C32A 112.6(3)
C30B C29 C32A 77.4(2)
C30A C29 C32A 101.2(3)
C32B C29 C32A 47.53(18)
C9 C29 C32A 104.57(16)
C31A C29 C31B 40.8(2)
C30B C29 C31B 103.1(3)
C30A C29 C31B 82.9(3)
C32B C29 C31B 100.4(2)
C9 C29 C31B 110.08(15)
C32A C29 C31B 141.41(19)
C25 C28 H28A 109.5
C25 C28 H28B 109.5
H28A C28 H28B 109.5
C25 C28 H28C 109.5
H28A C28 H28C 109.5
H28B C28 H28C 109.5
C29 C30A H30A 109.5
C29 C30A H30B 109.5
C29 C30A H30C 109.5
C29 C31A H31A 109.5
C29 C31A H31B 109.5
C29 C31A H31C 109.5
C29 C32A H32A 109.5
C29 C32A H32B 109.5
C29 C32A H32C 109.5
C29 C32B H32D 109.5
C29 C32B H32E 109.5
H32D C32B H32E 109.5
C29 C32B H32F 109.5
H32D C32B H32F 109.5
H32E C32B H32F 109.5
C29 C31B H31D 109.5
C29 C31B H31E 109.5
H31D C31B H31E 109.5
C29 C31B H31F 109.5
H31D C31B H31F 109.5
H31E C31B H31F 109.5
C29 C30B H30D 109.5
C29 C30B H30E 109.5
H30D C30B H30E 109.5
C29 C30B H30F 109.5
H30D C30B H30F 109.5
H30E C30B H30F 109.5

loop_
_geom_bond_atom_site_label_1
_geom_bond_atom_site_label_2
_geom_bond_distance
N2 C13 1.3919(16)
N2 C24 1.3972(16)
N2 N1 1.4056(15)
N1 C1 1.3913(16)
N1 C12 1.3978(17)
C14 C15 1.3876(18)
C14 C13 1.4010(17)
C14 C2 1.4739(17)
C13 C18 1.3948(17)
C16 C17 1.3900(18)
C16 C15 1.4164(18)
C16 C33 1.5369(17)
C24 C23 1.3934(18)
C24 C19 1.4129(18)
C15 H15 1.003(15)
C37 C39 1.528(2)
C37 C38 1.5338(19)
C37 C21 1.5360(18)
C37 C40 1.5373(19)
C2 C3 1.3884(18)
C2 C1 1.4012(18)
C18 C17 1.4039(18)
C18 C19 1.4494(17)
C21 C20 1.3873(18)
C21 C22 1.4080(19)
C5 C4 1.3886(19)
C5 C6 1.4042(19)
C5 H5 0.965(15)
C3 C4 1.4137(18)
C3 H3 1.008(15)
C17 H17 0.987(14)
C25 C28 1.524(2)
C25 C26 1.525(2)
C25 C27 1.526(2)
C25 C4 1.5377(18)
C19 C20 1.4004(18)
C33 C34 1.5257(18)
C33 C36 1.536(2)
C33 C35 1.5362(19)
C23 C22 1.384(2)
C23 H23 0.972(14)
C1 C6 1.3935(18)
C11 C10 1.386(2)
C11 C12 1.3924(19)
C11 H11 0.957(15)
C10 C9 1.408(2)
C10 H10 0.988(16)
C6 C7 1.4506(18)
C22 H22 0.988(16)
C20 H20 0.993(14)
C12 C7 1.4163(19)
C9 C8 1.389(2)
C9 C29 1.540(2)
C34 H34A 0.9800
C34 H34B 0.9800
C34 H34C 0.9800
C7 C8 1.397(2)
C38 H38A 0.9800
C38 H38B 0.9800
C38 H38C 0.9800
C39 H39A 0.9800
C39 H39B 0.9800
C39 H39C 0.9800
C8 H8 0.970(16)
C35 H35A 0.9800
C35 H35B 0.9800
C35 H35C 0.9800
C36 H36A 0.9800
C36 H36B 0.9800
C36 H36C 0.9800
C40 H40A 0.9800
C40 H40B 0.9800
C40 H40C 0.9800
C26 H26A 0.9800
C26 H26B 0.9800
C26 H26C 0.9800
C27 H27A 0.9800
C27 H27B 0.9800
C27 H27C 0.9800
C29 C31A 1.342(4)
C29 C30B 1.457(6)
C29 C30A 1.519(7)
C29 C32B 1.530(3)
C29 C32A 1.666(4)
C29 C31B 1.711(4)
C28 H28A 0.9800
C28 H28B 0.9800
C28 H28C 0.9800
C30A H30A 0.9800
C30A H30B 0.9800
C30A H30C 0.9800
C31A H31A 0.9800
C31A H31B 0.9800
C31A H31C 0.9800
C32A H32A 0.9800
C32A H32B 0.9800
C32A H32C 0.9800
C32B H32D 0.9800
C32B H32E 0.9800
C32B H32F 0.9800
C31B H31D 0.9800
C31B H31E 0.9800
C31B H31F 0.9800
C30B H30D 0.9800
C30B H30E 0.9800
C30B H30F 0.9800
